data_7059358
loop_
_publ_author_name
'Xi, Wei'
'Song, Fu-Qiang'
'Xia, Xue-Li'
'Song, Xue-Qin'

_publ_section_title
;
 Tuned structure and DNA binding properties of metal complexes based on a
 new 4-acylpyrazolone derivative
;
_journal_issue 6
_journal_name_full 'New Journal of Chemistry'
_journal_page_first 2281
_journal_page_last 2290
_journal_paper_doi 10.1039/C9NJ05948B
_journal_volume 44
_journal_year 2020
_chemical_formula_moiety '2(C25 H21 Cu N5 O6), 2(C H4 O)'
_chemical_formula_sum 'C52 H50 Cu2 N10 O14'
_chemical_formula_weight 1166.12
_space_group_crystal_system triclinic
_space_group_IT_number 2
_space_group_name_Hall '-P 1'
_space_group_name_H-M_alt 'P -1'
_atom_sites_solution_hydrogens mixed
_atom_sites_solution_primary direct
_audit_creation_date 2019-09-21
_audit_creation_method
;
Olex2 1.2
(compiled 2018.05.29 svn.r3508 for OlexSys, GUI svn.r5506)
;
_audit_update_record
;
2019-11-27 deposited with the CCDC.	2020-01-07 downloaded from the CCDC.
;
_cell_angle_alpha 114.677(6)
_cell_angle_beta 91.405(4)
_cell_angle_gamma 102.244(4)
_cell_formula_units_Z 1
_cell_length_a 10.7140(5)
_cell_length_b 11.3202(6)
_cell_length_c 11.9538(7)
_cell_measurement_reflns_used 4412
_cell_measurement_temperature 293(2)
_cell_measurement_theta_max 27.6720
_cell_measurement_theta_min 3.4660
_cell_volume 1276.96(14)
_computing_cell_refinement
;
CrysAlisPro, Agilent Technologies,
Version 1.171.36.28 (release 01-02-2013 CrysAlis171 .NET)
(compiled Feb  1 2013,16:14:44)
;
_computing_data_collection
;
CrysAlisPro, Agilent Technologies,
Version 1.171.36.28 (release 01-02-2013 CrysAlis171 .NET)
(compiled Feb  1 2013,16:14:44)
;
_computing_data_reduction
;
CrysAlisPro, Agilent Technologies,
Version 1.171.36.28 (release 01-02-2013 CrysAlis171 .NET)
(compiled Feb  1 2013,16:14:44)
;
_computing_molecular_graphics 'Olex2 (Dolomanov et al., 2009)'
_computing_publication_material 'Olex2 (Dolomanov et al., 2009)'
_computing_structure_refinement 'XL (Sheldrick, 2008)'
_computing_structure_solution 'ShelXS (Sheldrick, 2008)'
_diffrn_ambient_temperature 293(2)
_diffrn_detector_area_resol_mean 16.0733
_diffrn_measured_fraction_theta_full 0.998
_diffrn_measured_fraction_theta_max 0.998
_diffrn_measurement_details
;
#__ type_ start__ end____ width___ exp.time_
  1 omega  -19.00   26.00   1.0000    4.0000
omega____ theta____ kappa____ phi______ frames
    -      -19.5262  -99.0000 -150.0000 45

#__ type_ start__ end____ width___ exp.time_
  2 omega  -79.00  -35.00   1.0000    4.0000
omega____ theta____ kappa____ phi______ frames
    -      -19.5262  -38.0000 -150.0000 44

#__ type_ start__ end____ width___ exp.time_
  3 omega    0.00   91.00   1.0000    4.0000
omega____ theta____ kappa____ phi______ frames
    -       22.8075   57.0000   90.0000 91

#__ type_ start__ end____ width___ exp.time_
  4 omega  -50.00   -3.00   1.0000    4.0000
omega____ theta____ kappa____ phi______ frames
    -       22.8075  -77.0000 -150.0000 47

#__ type_ start__ end____ width___ exp.time_
  5 omega   47.00   92.00   1.0000    4.0000
omega____ theta____ kappa____ phi______ frames
    -       22.8075  178.0000  -90.0000 45

#__ type_ start__ end____ width___ exp.time_
  6 omega   47.00  102.00   1.0000    4.0000
omega____ theta____ kappa____ phi______ frames
    -       22.8075  178.0000 -150.0000 55

#__ type_ start__ end____ width___ exp.time_
  7 omega  -48.00   49.00   1.0000    4.0000
omega____ theta____ kappa____ phi______ frames
    -       22.8075  -57.0000  -60.0000 97
;
_diffrn_measurement_device_type 'SuperNova, Dual, Cu at zero, Eos'
_diffrn_measurement_method '\w scans'
_diffrn_orient_matrix_UB_11 -0.0003600000
_diffrn_orient_matrix_UB_12 -0.0690294000
_diffrn_orient_matrix_UB_13 -0.0285856000
_diffrn_orient_matrix_UB_21 -0.0681622000
_diffrn_orient_matrix_UB_22 -0.0169129000
_diffrn_orient_matrix_UB_23 -0.0119308000
_diffrn_orient_matrix_UB_31 0.0043203000
_diffrn_orient_matrix_UB_32 0.0025685000
_diffrn_orient_matrix_UB_33 -0.0580942000
_diffrn_radiation_monochromator mirror
_diffrn_radiation_type MoK\a
_diffrn_radiation_wavelength 0.71073
_diffrn_reflns_av_R_equivalents 0.0336
_diffrn_reflns_av_unetI/netI 0.0475
_diffrn_reflns_Laue_measured_fraction_full 0.998
_diffrn_reflns_Laue_measured_fraction_max 0.998
_diffrn_reflns_limit_h_max 12
_diffrn_reflns_limit_h_min -12
_diffrn_reflns_limit_k_max 13
_diffrn_reflns_limit_k_min -11
_diffrn_reflns_limit_l_max 14
_diffrn_reflns_limit_l_min -14
_diffrn_reflns_number 8642
_diffrn_reflns_point_group_measured_fraction_full 0.998
_diffrn_reflns_point_group_measured_fraction_max 0.998
_diffrn_reflns_theta_full 25.242
_diffrn_reflns_theta_max 25.496
_diffrn_reflns_theta_min 3.044
_diffrn_source 'SuperNova (Mo) X-ray Source'
_exptl_absorpt_coefficient_mu 0.912
_exptl_absorpt_correction_T_max 1.00000
_exptl_absorpt_correction_T_min 0.75284
_exptl_absorpt_correction_type multi-scan
_exptl_absorpt_process_details
;
CrysAlisPro, Agilent Technologies,
Version 1.171.36.28 (release 01-02-2013 CrysAlis171 .NET)
(compiled Feb  1 2013,16:14:44)
Empirical absorption correction using spherical harmonics,
 implemented in SCALE3 ABSPACK scaling algorithm.
;
_exptl_crystal_colour 'clear light brown'
_exptl_crystal_density_diffrn 1.516
_exptl_crystal_description block
_exptl_crystal_F_000 602
_exptl_crystal_size_max 0.32
_exptl_crystal_size_mid 0.27
_exptl_crystal_size_min 0.24
_refine_diff_density_max 0.286
_refine_diff_density_min -0.540
_refine_diff_density_rms 0.074
_refine_ls_extinction_method none
_refine_ls_goodness_of_fit_ref 0.968
_refine_ls_hydrogen_treatment mixed
_refine_ls_matrix_type full
_refine_ls_number_parameters 360
_refine_ls_number_reflns 4735
_refine_ls_number_restraints 3
_refine_ls_restrained_S_all 0.968
_refine_ls_R_factor_all 0.0489
_refine_ls_R_factor_gt 0.0415
_refine_ls_shift/su_max 0.000
_refine_ls_shift/su_mean 0.000
_refine_ls_structure_factor_coef Fsqd
_refine_ls_weighting_details 'w=1/[\s^2^(Fo^2^)+(0.1000P)^2^] where P=(Fo^2^+2Fc^2^)/3'
_refine_ls_weighting_scheme calc
_refine_ls_wR_factor_gt 0.1278
_refine_ls_wR_factor_ref 0.1392
_reflns_Friedel_coverage 0.000
_reflns_number_gt 4101
_reflns_number_total 4735
_reflns_threshold_expression 'I > 2\s(I)'
_cod_data_source_file c9nj05948b2.cif
_cod_data_source_block songxq_0512_1
_cod_depositor_comments 'Adding full bibliography for 7059357--7059359.cif.'
_cod_original_cell_volume 1276.96(13)
_cod_database_code 7059358
_shelx_shelxl_version_number 2014/7
_shelx_space_group_comment
;
The symmetry employed for this shelxl refinement is uniquely defined
by the following loop, which should always be used as a source of
symmetry information in preference to the above space-group names.
They are only intended as comments.
;
_reflns_odcompleteness_completeness 99.83
_reflns_odcompleteness_iscentric 1
_reflns_odcompleteness_theta 26.32
_olex2_refinement_description
;
1. Fixed Uiso
 At 1.2 times of:
  All C(H) groups
 At 1.5 times of:
  All C(H,H,H) groups, All O(H) groups
2. Restrained distances
 O6-H6A
 0.85 with sigma of 0.01
 C25-H6A
 1.877851 with sigma of 0.02
 Cu1-H6A
 2.532732 with sigma of 0.02
3.a Aromatic/amide H refined with riding coordinates:
 C2(H2), C3(H3), C5(H5), C6(H6), C13(H13), C14(H14), C15(H15), C16(H16),
 C17(H17), C23(H23), C22(H22), C21(H21), C20(H20)
3.b Idealised Me refined as rotating group:
 C7(H7A,H7B,H7C), C25(H25A,H25B,H25C), C26(H26A,H26B,H26C)
3.c Idealised tetrahedral OH refined as rotating group:
 O5(H5A), O7(H7)
;
_olex2_date_sample_data_collection 1400126493.03
_olex2_submission_special_instructions 'No special instructions were received'

loop_
_space_group_symop_operation_xyz
'x, y, z'
'-x, -y, -z'

loop_
_atom_site_label
_atom_site_type_symbol
_atom_site_fract_x
_atom_site_fract_y
_atom_site_fract_z
_atom_site_U_iso_or_equiv
_atom_site_adp_type
_atom_site_occupancy
_atom_site_site_symmetry_order
_atom_site_calc_flag
_atom_site_refinement_flags_posn
_atom_site_refinement_flags_adp
_atom_site_refinement_flags_occupancy
_atom_site_disorder_assembly
_atom_site_disorder_group
Cu1 Cu 0.41910(3) -0.03597(3) 0.22697(3) 0.03164(15) Uani 1 1 d D . . . .
C1 C 0.7300(3) -0.2589(3) 0.5978(3) 0.0359(6) Uani 1 1 d . . . . .
C2 C 0.8402(3) -0.1597(3) 0.6215(3) 0.0436(7) Uani 1 1 d . . . . .
H2 H 0.9134 -0.1560 0.6675 0.052 Uiso 1 1 calc R . . . .
C3 C 0.8407(3) -0.0653(3) 0.5761(3) 0.0432(7) Uani 1 1 d . . . . .
H3 H 0.9153 0.0007 0.5891 0.052 Uiso 1 1 calc R . . . .
C4 C 0.7293(3) -0.0700(3) 0.5111(2) 0.0317(6) Uani 1 1 d . . . . .
C5 C 0.6185(3) -0.1722(3) 0.4875(3) 0.0388(7) Uani 1 1 d . . . . .
H5 H 0.5444 -0.1761 0.4425 0.047 Uiso 1 1 calc R . . . .
C6 C 0.6195(3) -0.2666(3) 0.5307(3) 0.0400(7) Uani 1 1 d . . . . .
H6 H 0.5464 -0.3352 0.5151 0.048 Uiso 1 1 calc R . . . .
C7 C 0.9125(3) 0.3403(3) 0.4846(3) 0.0503(8) Uani 1 1 d . . . . .
H7A H 0.9737 0.3584 0.5532 0.075 Uiso 1 1 calc GR . . . .
H7B H 0.8674 0.4102 0.5076 0.075 Uiso 1 1 calc GR . . . .
H7C H 0.9567 0.3367 0.4148 0.075 Uiso 1 1 calc GR . . . .
C8 C 0.8186(3) 0.2092(3) 0.4507(3) 0.0360(6) Uani 1 1 d . . . . .
C9 C 0.7010(2) 0.1500(3) 0.3686(2) 0.0318(6) Uani 1 1 d . . . . .
C10 C 0.6445(2) 0.0364(3) 0.3864(2) 0.0310(6) Uani 1 1 d . . . . .
C11 C 0.6464(3) 0.1862(3) 0.2807(3) 0.0318(6) Uani 1 1 d . . . . .
C12 C 0.7210(3) 0.2975(3) 0.2543(2) 0.0335(6) Uani 1 1 d . . . . .
C13 C 0.8298(3) 0.2832(3) 0.1966(3) 0.0450(7) Uani 1 1 d . . . . .
H13 H 0.8565 0.2042 0.1740 0.054 Uiso 1 1 calc R . . . .
C14 C 0.9002(3) 0.3855(4) 0.1717(3) 0.0566(9) Uani 1 1 d . . . . .
H14 H 0.9736 0.3752 0.1323 0.068 Uiso 1 1 calc R . . . .
C15 C 0.8604(3) 0.5027(4) 0.2058(3) 0.0594(10) Uani 1 1 d . . . . .
H15 H 0.9066 0.5716 0.1890 0.071 Uiso 1 1 calc R . . . .
C16 C 0.7526(4) 0.5172(3) 0.2644(4) 0.0585(9) Uani 1 1 d . . . . .
H16 H 0.7266 0.5966 0.2878 0.070 Uiso 1 1 calc R . . . .
C17 C 0.6821(3) 0.4160(3) 0.2892(3) 0.0455(7) Uani 1 1 d . . . . .
H17 H 0.6090 0.4270 0.3290 0.055 Uiso 1 1 calc R . . . .
C18 C 0.3627(3) 0.0820(3) 0.0881(2) 0.0329(6) Uani 1 1 d . . . . .
C19 C 0.2966(3) 0.1124(3) -0.0026(2) 0.0322(6) Uani 1 1 d . . . . .
C24 C 0.3653(3) 0.1822(3) -0.0642(3) 0.0349(6) Uani 1 1 d . . . . .
C23 C 0.2991(3) 0.2071(3) -0.1495(3) 0.0424(7) Uani 1 1 d . . . . .
H23 H 0.3446 0.2526 -0.1908 0.051 Uiso 1 1 calc R . . . .
C22 C 0.1680(3) 0.1660(3) -0.1740(3) 0.0485(8) Uani 1 1 d . . . . .
H22 H 0.1253 0.1836 -0.2318 0.058 Uiso 1 1 calc R . . . .
C21 C 0.0983(3) 0.0985(3) -0.1136(3) 0.0507(8) Uani 1 1 d . . . . .
H21 H 0.0090 0.0716 -0.1297 0.061 Uiso 1 1 calc R . . . .
C20 C 0.1625(3) 0.0714(3) -0.0294(3) 0.0451(7) Uani 1 1 d . . . . .
H20 H 0.1157 0.0250 0.0105 0.054 Uiso 1 1 calc R . . . .
C25 C 0.1736(3) -0.2515(4) 0.1648(4) 0.0710(12) Uani 1 1 d D . . . .
H25A H 0.1380 -0.1893 0.1470 0.107 Uiso 1 1 calc GR . . . .
H25B H 0.1178 -0.2864 0.2113 0.107 Uiso 1 1 calc GR . . . .
H25C H 0.1817 -0.3239 0.0884 0.107 Uiso 1 1 calc GR . . . .
C26 C 0.3781(5) 0.5117(5) 0.1354(5) 0.0923(15) Uani 1 1 d . . . . .
H26A H 0.4055 0.5508 0.0799 0.138 Uiso 1 1 calc GR . . . .
H26B H 0.2948 0.4508 0.1023 0.138 Uiso 1 1 calc GR . . . .
H26C H 0.4388 0.4639 0.1445 0.138 Uiso 1 1 calc GR . . . .
N1 N 0.7311(3) -0.3599(3) 0.6439(3) 0.0477(6) Uani 1 1 d . . . . .
N2 N 0.7311(2) 0.0290(2) 0.4677(2) 0.0341(5) Uani 1 1 d . . . . .
N3 N 0.8383(2) 0.1381(2) 0.5089(2) 0.0393(6) Uani 1 1 d . . . . .
N4 N 0.4820(2) 0.1531(2) 0.1333(2) 0.0334(5) Uani 1 1 d . . . . .
N5 N 0.5321(2) 0.1168(2) 0.2196(2) 0.0315(5) Uani 1 1 d . . . . .
O1 O 0.6372(2) -0.4558(2) 0.6108(3) 0.0664(8) Uani 1 1 d . . . . .
O2 O 0.8240(2) -0.3445(3) 0.7129(3) 0.0719(8) Uani 1 1 d . . . . .
O3 O 0.53529(17) -0.05169(18) 0.33990(18) 0.0350(4) Uani 1 1 d . . . . .
O4 O 0.30292(18) -0.0092(2) 0.11960(19) 0.0377(5) Uani 1 1 d . . . . .
O5 O 0.49592(18) 0.2251(2) -0.04393(19) 0.0440(5) Uani 1 1 d . . . . .
H5A H 0.5237 0.2091 0.0114 0.066 Uiso 1 1 calc GR . . . .
O6 O 0.29593(18) -0.1854(2) 0.2348(2) 0.0405(5) Uani 1 1 d D . . . .
H6A H 0.3237(19) -0.239(2) 0.256(3) 0.061 Uiso 1 1 d DR . . . .
O7 O 0.3709(3) 0.6135(2) 0.2519(3) 0.0784(9) Uani 1 1 d . . . . .
H7 H 0.3572 0.5815 0.3018 0.118 Uiso 1 1 calc GR . . . .

loop_
_atom_site_aniso_label
_atom_site_aniso_U_11
_atom_site_aniso_U_22
_atom_site_aniso_U_33
_atom_site_aniso_U_23
_atom_site_aniso_U_13
_atom_site_aniso_U_12
Cu1 0.0283(2) 0.0323(2) 0.0391(2) 0.02222(17) -0.00024(15) 0.00310(15)
C1 0.0454(16) 0.0359(15) 0.0362(15) 0.0217(13) 0.0058(12) 0.0165(12)
C2 0.0435(17) 0.0446(17) 0.0485(18) 0.0259(15) -0.0057(14) 0.0119(13)
C3 0.0375(16) 0.0418(17) 0.0528(18) 0.0265(15) -0.0054(13) 0.0034(13)
C4 0.0356(14) 0.0312(14) 0.0330(14) 0.0182(12) 0.0014(11) 0.0089(11)
C5 0.0368(16) 0.0407(16) 0.0457(17) 0.0260(14) 0.0009(13) 0.0081(12)
C6 0.0358(15) 0.0404(16) 0.0483(17) 0.0255(14) 0.0032(12) 0.0054(12)
C7 0.0438(18) 0.0422(17) 0.061(2) 0.0272(16) -0.0123(15) -0.0066(14)
C8 0.0380(15) 0.0318(14) 0.0384(15) 0.0180(12) -0.0015(12) 0.0041(11)
C9 0.0313(14) 0.0269(13) 0.0357(14) 0.0146(11) -0.0005(11) 0.0028(10)
C10 0.0310(14) 0.0309(14) 0.0328(14) 0.0166(11) 0.0000(11) 0.0054(11)
C11 0.0339(14) 0.0257(13) 0.0376(15) 0.0158(11) 0.0029(11) 0.0067(11)
C12 0.0335(14) 0.0327(14) 0.0343(14) 0.0180(12) -0.0029(11) 0.0016(11)
C13 0.0431(17) 0.0413(17) 0.0514(18) 0.0219(15) 0.0100(14) 0.0075(13)
C14 0.0459(19) 0.064(2) 0.060(2) 0.0341(19) 0.0085(15) -0.0017(16)
C15 0.063(2) 0.050(2) 0.068(2) 0.0395(19) 0.0012(18) -0.0093(17)
C16 0.067(2) 0.0372(18) 0.077(2) 0.0330(18) 0.0018(19) 0.0068(16)
C17 0.0478(18) 0.0369(16) 0.061(2) 0.0299(15) 0.0086(14) 0.0107(13)
C18 0.0332(14) 0.0339(14) 0.0363(15) 0.0186(12) 0.0036(11) 0.0101(11)
C19 0.0309(14) 0.0317(14) 0.0353(14) 0.0160(12) 0.0005(11) 0.0074(11)
C24 0.0380(15) 0.0336(14) 0.0363(15) 0.0167(12) 0.0063(12) 0.0115(11)
C23 0.0499(18) 0.0472(17) 0.0425(17) 0.0284(14) 0.0062(13) 0.0176(14)
C22 0.0496(19) 0.0563(19) 0.0501(19) 0.0307(16) -0.0055(15) 0.0193(15)
C21 0.0332(16) 0.066(2) 0.062(2) 0.0364(18) -0.0029(14) 0.0139(14)
C20 0.0349(16) 0.0531(19) 0.060(2) 0.0367(17) 0.0063(14) 0.0108(13)
C25 0.048(2) 0.063(2) 0.103(3) 0.051(2) -0.022(2) -0.0127(17)
C26 0.121(4) 0.067(3) 0.098(4) 0.042(3) 0.022(3) 0.029(3)
N1 0.0532(16) 0.0512(16) 0.0544(16) 0.0353(14) 0.0060(13) 0.0185(13)
N2 0.0322(12) 0.0335(12) 0.0384(13) 0.0207(10) -0.0037(10) 0.0017(9)
N3 0.0355(13) 0.0381(13) 0.0426(14) 0.0216(11) -0.0072(10) -0.0020(10)
N4 0.0341(12) 0.0354(12) 0.0346(12) 0.0215(10) -0.0032(9) 0.0037(9)
N5 0.0322(12) 0.0306(12) 0.0359(12) 0.0202(10) -0.0005(9) 0.0045(9)
O1 0.0712(17) 0.0537(15) 0.0873(19) 0.0512(15) -0.0084(14) -0.0002(13)
O2 0.0660(17) 0.0809(19) 0.094(2) 0.0646(17) -0.0132(14) 0.0152(13)
O3 0.0320(10) 0.0326(10) 0.0423(11) 0.0225(9) -0.0041(8) -0.0005(8)
O4 0.0302(10) 0.0409(11) 0.0508(12) 0.0314(10) -0.0003(8) 0.0022(8)
O5 0.0353(11) 0.0590(13) 0.0488(13) 0.0376(11) 0.0015(9) 0.0043(9)
O6 0.0319(10) 0.0397(11) 0.0549(13) 0.0292(10) 0.0020(9) 0.0006(8)
O7 0.124(2) 0.0435(14) 0.0748(19) 0.0365(14) -0.0078(17) 0.0140(15)

loop_
_atom_type_symbol
_atom_type_description
_atom_type_scat_dispersion_real
_atom_type_scat_dispersion_imag
_atom_type_scat_source
C C 0.0033 0.0016 'International Tables Vol C Tables 4.2.6.8 and 6.1.1.4'
H H 0.0000 0.0000 'International Tables Vol C Tables 4.2.6.8 and 6.1.1.4'
N N 0.0061 0.0033 'International Tables Vol C Tables 4.2.6.8 and 6.1.1.4'
O O 0.0106 0.0060 'International Tables Vol C Tables 4.2.6.8 and 6.1.1.4'
Cu Cu 0.3201 1.2651 'International Tables Vol C Tables 4.2.6.8 and 6.1.1.4'

loop_
_geom_angle_atom_site_label_1
_geom_angle_atom_site_label_2
_geom_angle_atom_site_label_3
_geom_angle
_geom_angle_site_symmetry_1
_geom_angle_site_symmetry_3
_geom_angle_publ_flag
N5 Cu1 O6 176.47(8) . . ?
O3 Cu1 N5 95.47(8) . . ?
O3 Cu1 O4 176.62(8) . . ?
O3 Cu1 O6 87.17(8) . . ?
O4 Cu1 N5 82.52(8) . . ?
O4 Cu1 O6 94.73(8) . . ?
C2 C1 C6 121.9(2) . . ?
C2 C1 N1 118.8(3) . . ?
C6 C1 N1 119.3(3) . . ?
C1 C2 C3 119.1(3) . . ?
C2 C3 C4 119.6(3) . . ?
C3 C4 C5 120.3(2) . . ?
C3 C4 N2 118.7(2) . . ?
C5 C4 N2 121.0(2) . . ?
C6 C5 C4 119.7(3) . . ?
C5 C6 C1 119.3(3) . . ?
C9 C8 C7 129.9(2) . . ?
N3 C8 C7 117.8(2) . . ?
N3 C8 C9 112.2(2) . . ?
C8 C9 C11 131.4(2) . . ?
C10 C9 C8 104.8(2) . . ?
C10 C9 C11 123.8(2) . . ?
N2 C10 C9 106.1(2) . . ?
O3 C10 C9 131.7(2) . . ?
O3 C10 N2 122.1(2) . . ?
C9 C11 C12 120.6(2) . . ?
N5 C11 C9 119.0(2) . . ?
N5 C11 C12 120.4(2) . . ?
C13 C12 C11 119.9(3) . . ?
C13 C12 C17 119.6(3) . . ?
C17 C12 C11 120.5(3) . . ?
C12 C13 C14 120.6(3) . . ?
C15 C14 C13 119.5(3) . . ?
C16 C15 C14 119.8(3) . . ?
C15 C16 C17 121.1(3) . . ?
C16 C17 C12 119.4(3) . . ?
N4 C18 C19 116.1(2) . . ?
O4 C18 C19 119.9(2) . . ?
O4 C18 N4 124.0(2) . . ?
C24 C19 C18 121.5(2) . . ?
C20 C19 C18 120.1(2) . . ?
C20 C19 C24 118.3(2) . . ?
C23 C24 C19 119.5(3) . . ?
O5 C24 C19 122.1(2) . . ?
O5 C24 C23 118.5(2) . . ?
C22 C23 C24 121.1(3) . . ?
C23 C22 C21 120.5(3) . . ?
C20 C21 C22 119.3(3) . . ?
C21 C20 C19 121.3(3) . . ?
O1 N1 C1 118.0(2) . . ?
O2 N1 C1 118.6(3) . . ?
O2 N1 O1 123.4(3) . . ?
C10 N2 C4 130.7(2) . . ?
C10 N2 N3 111.4(2) . . ?
N3 N2 C4 117.9(2) . . ?
C8 N3 N2 105.4(2) . . ?
C18 N4 N5 110.4(2) . . ?
C11 N5 Cu1 129.59(18) . . ?
C11 N5 N4 117.8(2) . . ?
N4 N5 Cu1 112.61(15) . . ?
C10 O3 Cu1 120.05(15) . . ?
C18 O4 Cu1 109.74(16) . . ?
C25 O6 Cu1 126.95(19) . . ?

loop_
_geom_bond_atom_site_label_1
_geom_bond_atom_site_label_2
_geom_bond_distance
_geom_bond_site_symmetry_2
_geom_bond_publ_flag
Cu1 N5 1.926(2) . ?
Cu1 O3 1.9016(18) . ?
Cu1 O4 1.9224(18) . ?
Cu1 O6 1.9504(18) . ?
C1 C2 1.375(4) . ?
C1 C6 1.380(4) . ?
C1 N1 1.464(3) . ?
C2 C3 1.385(4) . ?
C3 C4 1.387(4) . ?
C4 C5 1.399(4) . ?
C4 N2 1.415(3) . ?
C5 C6 1.369(4) . ?
C7 C8 1.490(4) . ?
C8 C9 1.425(4) . ?
C8 N3 1.307(3) . ?
C9 C10 1.405(4) . ?
C9 C11 1.430(4) . ?
C10 N2 1.366(3) . ?
C10 O3 1.297(3) . ?
C11 C12 1.497(4) . ?
C11 N5 1.311(3) . ?
C12 C13 1.374(4) . ?
C12 C17 1.388(4) . ?
C13 C14 1.389(4) . ?
C14 C15 1.380(5) . ?
C15 C16 1.369(5) . ?
C16 C17 1.379(4) . ?
C18 C19 1.474(3) . ?
C18 N4 1.319(3) . ?
C18 O4 1.294(3) . ?
C19 C24 1.406(4) . ?
C19 C20 1.397(4) . ?
C24 C23 1.382(4) . ?
C24 O5 1.360(3) . ?
C23 C22 1.365(4) . ?
C22 C21 1.381(4) . ?
C21 C20 1.376(4) . ?
C25 O6 1.409(4) . ?
C26 O7 1.406(6) . ?
N1 O1 1.227(3) . ?
N1 O2 1.212(3) . ?
N2 N3 1.396(3) . ?
N4 N5 1.394(3) . ?

loop_
_geom_torsion_atom_site_label_1
_geom_torsion_atom_site_label_2
_geom_torsion_atom_site_label_3
_geom_torsion_atom_site_label_4
_geom_torsion
_geom_torsion_site_symmetry_1
_geom_torsion_site_symmetry_2
_geom_torsion_site_symmetry_3
_geom_torsion_site_symmetry_4
_geom_torsion_publ_flag
C1 C2 C3 C4 2.0(5) . . . . ?
C2 C1 C6 C5 -0.7(5) . . . . ?
C2 C1 N1 O1 -172.3(3) . . . . ?
C2 C1 N1 O2 8.1(5) . . . . ?
C2 C3 C4 C5 -2.4(5) . . . . ?
C2 C3 C4 N2 178.7(3) . . . . ?
C3 C4 C5 C6 1.2(5) . . . . ?
C3 C4 N2 C10 168.3(3) . . . . ?
C3 C4 N2 N3 -9.8(4) . . . . ?
C4 C5 C6 C1 0.3(5) . . . . ?
C4 N2 N3 C8 176.8(3) . . . . ?
C5 C4 N2 C10 -10.6(5) . . . . ?
C5 C4 N2 N3 171.3(3) . . . . ?
C6 C1 C2 C3 -0.5(5) . . . . ?
C6 C1 N1 O1 7.0(5) . . . . ?
C6 C1 N1 O2 -172.7(3) . . . . ?
C7 C8 C9 C10 -171.8(3) . . . . ?
C7 C8 C9 C11 10.6(6) . . . . ?
C7 C8 N3 N2 174.6(3) . . . . ?
C8 C9 C10 N2 -3.9(3) . . . . ?
C8 C9 C10 O3 177.1(3) . . . . ?
C8 C9 C11 C12 5.8(5) . . . . ?
C8 C9 C11 N5 -177.0(3) . . . . ?
C9 C8 N3 N2 -1.0(4) . . . . ?
C9 C10 N2 C4 -174.6(3) . . . . ?
C9 C10 N2 N3 3.6(3) . . . . ?
C9 C10 O3 Cu1 -1.0(4) . . . . ?
C9 C11 C12 C13 66.9(4) . . . . ?
C9 C11 C12 C17 -112.3(3) . . . . ?
C9 C11 N5 Cu1 -0.8(4) . . . . ?
C9 C11 N5 N4 -179.1(2) . . . . ?
C10 C9 C11 C12 -171.4(3) . . . . ?
C10 C9 C11 N5 5.8(4) . . . . ?
C10 N2 N3 C8 -1.6(3) . . . . ?
C11 C9 C10 N2 173.9(3) . . . . ?
C11 C9 C10 O3 -5.1(5) . . . . ?
C11 C12 C13 C14 -179.9(3) . . . . ?
C11 C12 C17 C16 179.7(3) . . . . ?
C12 C11 N5 Cu1 176.3(2) . . . . ?
C12 C11 N5 N4 -2.0(4) . . . . ?
C12 C13 C14 C15 0.2(5) . . . . ?
C13 C12 C17 C16 0.6(5) . . . . ?
C13 C14 C15 C16 0.4(5) . . . . ?
C14 C15 C16 C17 -0.6(5) . . . . ?
C15 C16 C17 C12 0.1(5) . . . . ?
C17 C12 C13 C14 -0.7(4) . . . . ?
C18 C19 C24 C23 179.3(3) . . . . ?
C18 C19 C24 O5 0.1(4) . . . . ?
C18 C19 C20 C21 180.0(3) . . . . ?
C18 N4 N5 Cu1 6.9(3) . . . . ?
C18 N4 N5 C11 -174.5(3) . . . . ?
C19 C18 N4 N5 178.6(2) . . . . ?
C19 C18 O4 Cu1 174.9(2) . . . . ?
C19 C24 C23 C22 0.6(5) . . . . ?
C24 C19 C20 C21 -0.2(5) . . . . ?
C24 C23 C22 C21 0.1(5) . . . . ?
C23 C22 C21 C20 -0.8(5) . . . . ?
C22 C21 C20 C19 0.8(5) . . . . ?
C20 C19 C24 C23 -0.5(4) . . . . ?
C20 C19 C24 O5 -179.7(3) . . . . ?
N1 C1 C2 C3 178.7(3) . . . . ?
N1 C1 C6 C5 -179.9(3) . . . . ?
N2 C4 C5 C6 -179.9(3) . . . . ?
N2 C10 O3 Cu1 -179.8(2) . . . . ?
N3 C8 C9 C10 3.2(4) . . . . ?
N3 C8 C9 C11 -174.4(3) . . . . ?
N4 C18 C19 C24 18.0(4) . . . . ?
N4 C18 C19 C20 -162.2(3) . . . . ?
N4 C18 O4 Cu1 -5.8(4) . . . . ?
N5 C11 C12 C13 -110.2(3) . . . . ?
N5 C11 C12 C17 70.6(4) . . . . ?
O3 C10 N2 C4 4.5(5) . . . . ?
O3 C10 N2 N3 -177.3(3) . . . . ?
O4 C18 C19 C24 -162.7(3) . . . . ?
O4 C18 C19 C20 17.1(4) . . . . ?
O4 C18 N4 N5 -0.7(4) . . . . ?
O5 C24 C23 C22 179.8(3) . . . . ?
